data_7242757
loop_
_publ_author_name
'Liu, Qing'
'Liu, Lu'
'Yu, Cao-Ming'
'Li, Pei-Xin'
'Guo, Guo-Cong'

_publ_section_title
;
 Two viologen-based photoluminescent compounds:
 excitation-wavelength-dependent and photoirradiation-time-dependent
 photoluminescent switches
;
_journal_issue 21
_journal_name_full CrystEngComm
_journal_page_first 3856
_journal_page_last 3860
_journal_paper_doi 10.1039/D1CE00072A
_journal_volume 23
_journal_year 2021
_chemical_formula_moiety 'C18 H11 Cd Cl N2 O4, H2 O'
_chemical_formula_sum 'C18 H13 Cd Cl N2 O3.75'
_chemical_formula_weight 465.15
_space_group_crystal_system monoclinic
_space_group_IT_number 14
_space_group_name_Hall '-P 2ybc'
_space_group_name_H-M_alt 'P 1 21/c 1'
_atom_sites_solution_hydrogens mixed
_atom_sites_solution_primary iterative
_audit_creation_date 2020-10-19
_audit_creation_method
;
Olex2 1.2
(compiled 2018.05.29 svn.r3508 for OlexSys, GUI svn.r5506)
;
_audit_update_record
;
2020-11-23 deposited with the CCDC.	2021-04-26 downloaded from the CCDC.
;
_cell_angle_alpha 90
_cell_angle_beta 110.483(3)
_cell_angle_gamma 90
_cell_formula_units_Z 4
_cell_length_a 15.4911(4)
_cell_length_b 7.5672(2)
_cell_length_c 17.2289(5)
_cell_measurement_reflns_used 8526
_cell_measurement_temperature 300.49(10)
_cell_measurement_theta_max 28.9570
_cell_measurement_theta_min 2.4100
_cell_volume 1891.95(10)
_computing_cell_refinement 'CrysAlisPro 1.171.41.64a (Rigaku OD, 2020)'
_computing_data_collection 'CrysAlisPro 1.171.41.64a (Rigaku OD, 2020)'
_computing_data_reduction 'CrysAlisPro 1.171.41.64a (Rigaku OD, 2020)'
_computing_molecular_graphics 'Olex2 (Dolomanov et al., 2009)'
_computing_publication_material 'Olex2 (Dolomanov et al., 2009)'
_computing_structure_refinement 'ShelXL (Sheldrick, 2015)'
_computing_structure_solution 'olex2.solve (Bourhis et al., 2015)'
_diffrn_ambient_environment air
_diffrn_ambient_temperature 300.49(10)
_diffrn_detector 'Hybrid Pixel Array Detector'
_diffrn_detector_area_resol_mean 10.0000
_diffrn_detector_type HyPix
_diffrn_measured_fraction_theta_full 0.999
_diffrn_measured_fraction_theta_max 0.799
_diffrn_measurement_details
;
List of Runs (angles in degrees, time in seconds):

  # Type    Start    End  Width  t~exp~   \w     \q     \k     \f   Frames
#--------------------------------------------------------------------------
  1  \w    -39.00  45.00   0.50    0.12    --   10.36 -85.00  71.00  168
  2  \w    -11.00  54.00   0.50    0.12    --   10.36 -99.00   0.00  130
  3  \w    -42.00  -9.00   0.50    0.12    --   10.36 -19.00-180.00   66
  4  \w     -3.00  27.00   0.50    0.12    --  -11.46 -99.00 -90.00   60
  5  \w      8.00  34.00   0.50    0.12    --  -11.46 -99.00 -60.00   52
  6  \w    -50.00  36.00   0.50    0.12    --  -11.46  85.00-169.00  172
;
_diffrn_measurement_device 'four-circle diffractometer'
_diffrn_measurement_device_type 'ROD, Synergy Custom DW system, HyPix'
_diffrn_measurement_method '\w scans'
_diffrn_orient_matrix_type 'CrysAlisPro convention (1999,Acta A55,543-557)'
_diffrn_orient_matrix_UB_11 0.0394225000
_diffrn_orient_matrix_UB_12 0.0548887000
_diffrn_orient_matrix_UB_13 0.0158522000
_diffrn_orient_matrix_UB_21 0.0262043000
_diffrn_orient_matrix_UB_22 -0.0621608000
_diffrn_orient_matrix_UB_23 -0.0132520000
_diffrn_orient_matrix_UB_31 -0.0122156000
_diffrn_orient_matrix_UB_32 0.0437021000
_diffrn_orient_matrix_UB_33 -0.0387738000
_diffrn_radiation_monochromator mirror
_diffrn_radiation_probe x-ray
_diffrn_radiation_type MoK\a
_diffrn_radiation_wavelength 0.71073
_diffrn_reflns_av_R_equivalents 0.0270
_diffrn_reflns_av_unetI/netI 0.0288
_diffrn_reflns_Laue_measured_fraction_full 0.999
_diffrn_reflns_Laue_measured_fraction_max 0.799
_diffrn_reflns_limit_h_max 18
_diffrn_reflns_limit_h_min -19
_diffrn_reflns_limit_k_max 10
_diffrn_reflns_limit_k_min -10
_diffrn_reflns_limit_l_max 22
_diffrn_reflns_limit_l_min -20
_diffrn_reflns_number 14330
_diffrn_reflns_point_group_measured_fraction_full 0.999
_diffrn_reflns_point_group_measured_fraction_max 0.799
_diffrn_reflns_theta_full 25.242
_diffrn_reflns_theta_max 29.357
_diffrn_reflns_theta_min 2.421
_diffrn_source 'Rotating-anode X-ray tube'
_diffrn_source_type 'Rigaku (Mo) X-ray Source'
_exptl_absorpt_coefficient_mu 1.318
_exptl_absorpt_correction_T_max 1.00000
_exptl_absorpt_correction_T_min 0.88499
_exptl_absorpt_correction_type multi-scan
_exptl_absorpt_process_details
;
CrysAlisPro 1.171.41.64a (Rigaku Oxford Diffraction, 2020)
Empirical absorption correction using spherical harmonics,
 implemented in SCALE3 ABSPACK scaling algorithm.
;
_exptl_crystal_colour 'Light Yellow'
_exptl_crystal_density_diffrn 1.633
_exptl_crystal_description Plate
_exptl_crystal_F_000 920
_exptl_crystal_size_max 0.2
_exptl_crystal_size_mid 0.15
_exptl_crystal_size_min 0.05
_refine_diff_density_max 2.938
_refine_diff_density_min -0.622
_refine_diff_density_rms 0.186
_refine_ls_extinction_method none
_refine_ls_goodness_of_fit_ref 1.436
_refine_ls_hydrogen_treatment constr
_refine_ls_matrix_type full
_refine_ls_number_parameters 247
_refine_ls_number_reflns 4158
_refine_ls_number_restraints 0
_refine_ls_restrained_S_all 1.436
_refine_ls_R_factor_all 0.0578
_refine_ls_R_factor_gt 0.0497
_refine_ls_shift/su_max 0.000
_refine_ls_shift/su_mean 0.000
_refine_ls_structure_factor_coef Fsqd
_refine_ls_weighting_details 'w=1/[\s^2^(Fo^2^)+(0.1000P)^2^] where P=(Fo^2^+2Fc^2^)/3'
_refine_ls_weighting_scheme calc
_refine_ls_wR_factor_gt 0.1791
_refine_ls_wR_factor_ref 0.1873
_reflns_Friedel_coverage 0.000
_reflns_number_gt 3496
_reflns_number_total 4158
_reflns_threshold_expression 'I > 2\s(I)'
_cod_data_source_file d1ce00072a2.cif
_cod_data_source_block 1
_cod_depositor_comments 'Adding full bibliography for 7242756--7242757.cif.'
_cod_database_code 7242757
_shelxl_version_number 2013-2
_shelx_space_group_comment
;
The symmetry employed for this shelxl refinement is uniquely defined
by the following loop, which should always be used as a source of
symmetry information in preference to the above space-group names.
They are only intended as comments.
;
_diffrn_oxdiff_digest_frames
;
01c30b391bfadfe8529de5e2ea63ea7ecf00648d978
;
_reflns_odcompleteness_completeness 99.79
_reflns_odcompleteness_iscentric 1
_reflns_odcompleteness_theta 25.30
_olex2_refinement_description
;
1. Fixed Uiso
 At 1.2 times of:
  All C(H) groups
 At 1.5 times of:
  All O(H,H) groups
2.a Free rotating group:
 O1W(H1Wa,H1Wb)
2.b Aromatic/amide H refined with riding coordinates:
 C12(H12), C6(H6), C18(H18), C5(H5), C15(H15), C10(H10), C9(H9), C7(H7),
 C8(H8), C2(H2), C1(H1)
;
_olex2_submission_special_instructions 'No special instructions were received'
_oxdiff_exptl_absorpt_empirical_details
;
Empirical correction (ABSPACK) includes:
- Absorption correction using spherical harmonics
- Frame scaling
;
_oxdiff_exptl_absorpt_empirical_full_max 1.135
_oxdiff_exptl_absorpt_empirical_full_min 0.792

loop_
_space_group_symop_operation_xyz
'x, y, z'
'-x, y+1/2, -z+1/2'
'-x, -y, -z'
'x, -y-1/2, z-1/2'

loop_
_atom_site_label
_atom_site_type_symbol
_atom_site_fract_x
_atom_site_fract_y
_atom_site_fract_z
_atom_site_U_iso_or_equiv
_atom_site_adp_type
_atom_site_occupancy
_atom_site_site_symmetry_order
_atom_site_calc_flag
_atom_site_refinement_flags_posn
_atom_site_refinement_flags_adp
_atom_site_refinement_flags_occupancy
_atom_site_disorder_assembly
_atom_site_disorder_group
Cd1 Cd -0.22694(2) 0.54177(4) 0.10064(2) 0.03083(19) Uani 1 1 d . . . . .
Cl1 Cl -0.24239(12) 0.81185(19) 0.01809(9) 0.0579(4) Uani 1 1 d . . . . .
O1 O 0.6556(3) 0.6019(5) 0.1585(2) 0.0451(9) Uani 1 1 d . . . . .
O2 O 0.7760(3) 0.4421(5) 0.2298(3) 0.0489(10) Uani 1 1 d . . . . .
N2 N 0.4119(3) 0.4476(4) 0.2831(2) 0.0298(9) Uani 1 1 d . . . . .
N1 N -0.0682(3) 0.5318(5) 0.1547(3) 0.0367(10) Uani 1 1 d . . . . .
O3 O 0.7849(3) 0.1657(5) 0.4961(2) 0.0544(10) Uani 1 1 d . . . . .
O4 O 0.6583(3) 0.1558(6) 0.5235(2) 0.0632(12) Uani 1 1 d . . . . .
C12 C 0.5565(3) 0.4767(6) 0.2549(3) 0.0321(10) Uani 1 1 d . . . . .
H12 H 0.5237 0.5327 0.2052 0.039 Uiso 1 1 calc R . . . .
C11 C 0.5123(3) 0.4220(6) 0.3081(3) 0.0296(9) Uani 1 1 d . . . . .
C13 C 0.6497(3) 0.4470(5) 0.2766(3) 0.0302(10) Uani 1 1 d . . . . .
C6 C 0.3576(3) 0.4011(7) 0.2050(3) 0.0336(10) Uani 1 1 d . . . . .
H6 H 0.3842 0.3570 0.1683 0.040 Uiso 1 1 calc R . . . .
C16 C 0.6522(3) 0.3100(6) 0.4037(3) 0.0313(9) Uani 1 1 d . . . . .
C18 C 0.5580(3) 0.3404(6) 0.3815(3) 0.0313(9) Uani 1 1 d . . . . .
H18 H 0.5268 0.3056 0.4163 0.038 Uiso 1 1 calc R . . . .
C5 C 0.2648(3) 0.4186(7) 0.1804(3) 0.0338(10) Uani 1 1 d . . . . .
H5 H 0.2281 0.3868 0.1269 0.041 Uiso 1 1 calc R . . . .
C15 C 0.6969(3) 0.3628(6) 0.3504(3) 0.0316(9) Uani 1 1 d . . . . .
H15 H 0.7596 0.3412 0.3647 0.038 Uiso 1 1 calc R . . . .
C4 C 0.2245(3) 0.4841(6) 0.2350(3) 0.0311(10) Uani 1 1 d . . . . .
C10 C -0.0183(4) 0.4899(8) 0.2331(3) 0.0425(12) Uani 1 1 d . . . . .
H10 H -0.0494 0.4685 0.2697 0.051 Uiso 1 1 calc R . . . .
C9 C 0.0763(4) 0.4768(8) 0.2628(4) 0.0425(13) Uani 1 1 d . . . . .
H9 H 0.1078 0.4490 0.3181 0.051 Uiso 1 1 calc R . . . .
C7 C 0.3753(4) 0.5130(7) 0.3370(3) 0.0339(10) Uani 1 1 d . . . . .
H7 H 0.4136 0.5454 0.3899 0.041 Uiso 1 1 calc R . . . .
C8 C 0.2824(3) 0.5322(6) 0.3147(3) 0.0331(11) Uani 1 1 d . . . . .
H8 H 0.2573 0.5774 0.3523 0.040 Uiso 1 1 calc R . . . .
C14 C 0.6972(4) 0.5018(7) 0.2171(3) 0.0357(11) Uani 1 1 d . . . . .
C3 C 0.1237(3) 0.5054(6) 0.2095(3) 0.0321(10) Uani 1 1 d . . . . .
C17 C 0.7026(4) 0.2049(6) 0.4800(3) 0.0390(11) Uani 1 1 d . . . . .
C2 C 0.0720(4) 0.5568(7) 0.1275(3) 0.0427(13) Uani 1 1 d . . . . .
H2 H 0.1011 0.5824 0.0899 0.051 Uiso 1 1 calc R . . . .
C1 C -0.0215(4) 0.5683(8) 0.1045(3) 0.0436(13) Uani 1 1 d . . . . .
H1 H -0.0548 0.6037 0.0506 0.052 Uiso 1 1 calc R . . . .
O1W O 0.5289(5) 0.7826(12) 0.4381(4) 0.127(2) Uani 1 1 d . . . . .
H1WA H 0.5205 0.7003 0.4683 0.191 Uiso 1 1 d G . . . .
H1WB H 0.5459 0.8758 0.4670 0.191 Uiso 1 1 d G . . . .

loop_
_atom_site_aniso_label
_atom_site_aniso_U_11
_atom_site_aniso_U_22
_atom_site_aniso_U_33
_atom_site_aniso_U_23
_atom_site_aniso_U_13
_atom_site_aniso_U_12
Cd1 0.0221(3) 0.0415(3) 0.0278(3) -0.00088(12) 0.00735(18) -0.00239(11)
Cl1 0.0759(11) 0.0495(8) 0.0495(8) 0.0143(6) 0.0236(7) 0.0095(7)
O1 0.052(2) 0.0447(19) 0.049(2) 0.0130(18) 0.0308(18) 0.0090(18)
O2 0.030(2) 0.069(3) 0.053(2) 0.0093(18) 0.0217(19) 0.0027(16)
N2 0.024(2) 0.040(2) 0.027(2) 0.0060(15) 0.0117(17) -0.0002(14)
N1 0.020(2) 0.058(3) 0.032(2) 0.0075(17) 0.0079(18) -0.0001(16)
O3 0.035(2) 0.068(3) 0.051(2) 0.018(2) 0.0034(16) 0.0097(19)
O4 0.062(3) 0.087(3) 0.047(2) 0.032(2) 0.026(2) 0.026(2)
C12 0.027(3) 0.034(2) 0.034(3) 0.0037(18) 0.010(2) 0.0015(17)
C11 0.024(2) 0.034(2) 0.028(2) -0.0013(19) 0.0072(19) 0.0027(18)
C13 0.029(3) 0.029(2) 0.034(3) -0.0013(17) 0.013(2) -0.0008(16)
C6 0.026(2) 0.040(2) 0.035(2) 0.000(2) 0.0117(19) -0.0020(19)
C16 0.030(2) 0.033(2) 0.028(2) -0.0056(18) 0.0070(18) 0.0011(17)
C18 0.032(2) 0.035(2) 0.029(2) 0.0008(18) 0.0129(18) 0.0024(18)
C5 0.025(2) 0.045(2) 0.029(2) 0.001(2) 0.0051(19) 0.004(2)
C15 0.021(2) 0.037(2) 0.034(2) -0.0004(19) 0.0059(18) -0.0001(17)
C4 0.026(2) 0.032(2) 0.038(3) 0.0065(19) 0.015(2) 0.0011(17)
C10 0.026(3) 0.069(3) 0.033(3) 0.011(2) 0.011(2) -0.002(2)
C9 0.027(3) 0.068(4) 0.033(3) 0.015(2) 0.012(2) 0.006(2)
C7 0.024(3) 0.042(2) 0.035(3) -0.002(2) 0.010(2) 0.0004(19)
C8 0.025(3) 0.044(3) 0.033(3) 0.0033(19) 0.015(2) 0.0041(18)
C14 0.034(3) 0.038(2) 0.038(3) -0.008(2) 0.017(2) -0.007(2)
C3 0.024(2) 0.038(2) 0.033(3) 0.004(2) 0.008(2) -0.0015(18)
C17 0.046(3) 0.038(3) 0.029(2) 0.000(2) 0.007(2) 0.007(2)
C2 0.031(3) 0.068(4) 0.030(3) 0.008(2) 0.012(2) 0.003(2)
C1 0.023(3) 0.076(4) 0.030(3) 0.014(2) 0.008(2) 0.001(2)
O1W 0.087(5) 0.143(6) 0.132(5) -0.029(5) 0.012(4) -0.033(5)

loop_
_atom_type_symbol
_atom_type_description
_atom_type_scat_dispersion_real
_atom_type_scat_dispersion_imag
_atom_type_scat_source
C C 0.0033 0.0016 'International Tables Vol C Tables 4.2.6.8 and 6.1.1.4'
H H 0.0000 0.0000 'International Tables Vol C Tables 4.2.6.8 and 6.1.1.4'
Cd Cd -0.8075 1.2024 'International Tables Vol C Tables 4.2.6.8 and 6.1.1.4'
Cl Cl 0.1484 0.1585 'International Tables Vol C Tables 4.2.6.8 and 6.1.1.4'
N N 0.0061 0.0033 'International Tables Vol C Tables 4.2.6.8 and 6.1.1.4'
O O 0.0106 0.0060 'International Tables Vol C Tables 4.2.6.8 and 6.1.1.4'

loop_
_geom_angle_atom_site_label_1
_geom_angle_atom_site_label_2
_geom_angle_atom_site_label_3
_geom_angle
_geom_angle_site_symmetry_1
_geom_angle_site_symmetry_3
_geom_angle_publ_flag
Cl1 Cd1 C14 123.37(12) . 1_455 ?
Cl1 Cd1 C17 101.34(10) . 4_465 ?
O1 Cd1 Cl1 98.52(9) 1_455 . ?
O1 Cd1 O3 133.61(13) 1_455 4_465 ?
O1 Cd1 C14 27.78(15) 1_455 1_455 ?
O1 Cd1 C17 106.67(15) 1_455 4_465 ?
O2 Cd1 Cl1 141.92(11) 1_455 . ?
O2 Cd1 O1 55.37(13) 1_455 1_455 ?
O2 Cd1 O3 120.87(13) 1_455 4_465 ?
O2 Cd1 O4 95.30(15) 1_455 4_465 ?
O2 Cd1 C14 27.81(15) 1_455 1_455 ?
O2 Cd1 C17 112.04(14) 1_455 4_465 ?
N1 Cd1 Cl1 97.78(11) . . ?
N1 Cd1 O1 133.92(14) . 1_455 ?
N1 Cd1 O2 86.66(15) . 1_455 ?
N1 Cd1 O3 86.12(14) . 4_465 ?
N1 Cd1 O4 134.21(15) . 4_465 ?
N1 Cd1 C14 112.32(16) . 1_455 ?
N1 Cd1 C17 111.84(16) . 4_465 ?
O3 Cd1 Cl1 97.19(10) 4_465 . ?
O3 Cd1 C14 130.26(15) 4_465 1_455 ?
O3 Cd1 C17 27.14(14) 4_465 4_465 ?
O4 Cd1 Cl1 107.53(12) 4_465 . ?
O4 Cd1 O1 79.75(14) 4_465 1_455 ?
O4 Cd1 O3 53.90(13) 4_465 4_465 ?
O4 Cd1 C14 84.74(14) 4_465 1_455 ?
O4 Cd1 C17 26.98(15) 4_465 4_465 ?
C14 Cd1 C17 109.36(15) 1_455 4_465 ?
C14 O1 Cd1 88.2(3) . 1_655 ?
C14 O2 Cd1 91.4(3) . 1_655 ?
C6 N2 C11 118.7(4) . . ?
C7 N2 C11 120.3(4) . . ?
C7 N2 C6 121.0(4) . . ?
C10 N1 Cd1 124.9(4) . . ?
C1 N1 Cd1 118.3(3) . . ?
C1 N1 C10 116.8(5) . . ?
C17 O3 Cd1 89.0(3) . 4_666 ?
C17 O4 Cd1 93.7(3) . 4_666 ?
C11 C12 H12 120.5 . . ?
C13 C12 H12 120.5 . . ?
C13 C12 C11 119.1(4) . . ?
C12 C11 N2 118.9(4) . . ?
C18 C11 N2 119.0(4) . . ?
C18 C11 C12 122.2(5) . . ?
C12 C13 C15 119.5(4) . . ?
C12 C13 C14 118.9(4) . . ?
C15 C13 C14 121.6(4) . . ?
N2 C6 H6 119.8 . . ?
C5 C6 N2 120.4(4) . . ?
C5 C6 H6 119.8 . . ?
C18 C16 C17 120.1(4) . . ?
C15 C16 C18 119.2(4) . . ?
C15 C16 C17 120.4(4) . . ?
C11 C18 C16 119.0(4) . . ?
C11 C18 H18 120.5 . . ?
C16 C18 H18 120.5 . . ?
C6 C5 H5 119.9 . . ?
C6 C5 C4 120.1(4) . . ?
C4 C5 H5 119.9 . . ?
C13 C15 C16 121.1(4) . . ?
C13 C15 H15 119.4 . . ?
C16 C15 H15 119.4 . . ?
C5 C4 C8 118.1(5) . . ?
C5 C4 C3 121.1(5) . . ?
C8 C4 C3 120.8(4) . . ?
N1 C10 H10 118.1 . . ?
N1 C10 C9 123.7(5) . . ?
C9 C10 H10 118.1 . . ?
C10 C9 H9 120.4 . . ?
C10 C9 C3 119.1(5) . . ?
C3 C9 H9 120.4 . . ?
N2 C7 H7 119.8 . . ?
N2 C7 C8 120.3(5) . . ?
C8 C7 H7 119.8 . . ?
C4 C8 H8 120.0 . . ?
C7 C8 C4 120.1(5) . . ?
C7 C8 H8 120.0 . . ?
O1 C14 Cd1 64.0(3) . 1_655 ?
O1 C14 O2 124.0(5) . . ?
O1 C14 C13 118.6(5) . . ?
O2 C14 Cd1 60.8(3) . 1_655 ?
O2 C14 C13 117.4(5) . . ?
C13 C14 Cd1 169.9(3) . 1_655 ?
C9 C3 C4 122.7(5) . . ?
C9 C3 C2 117.5(5) . . ?
C2 C3 C4 119.8(5) . . ?
O3 C17 Cd1 63.9(3) . 4_666 ?
O3 C17 C16 120.0(5) . . ?
O4 C17 Cd1 59.4(3) . 4_666 ?
O4 C17 O3 122.4(5) . . ?
O4 C17 C16 117.5(5) . . ?
C16 C17 Cd1 168.3(3) . 4_666 ?
C3 C2 H2 120.6 . . ?
C1 C2 C3 118.7(5) . . ?
C1 C2 H2 120.6 . . ?
N1 C1 C2 124.0(5) . . ?
N1 C1 H1 118.0 . . ?
C2 C1 H1 118.0 . . ?
H1WA O1W H1WB 109.5 . . ?

loop_
_geom_bond_atom_site_label_1
_geom_bond_atom_site_label_2
_geom_bond_distance
_geom_bond_site_symmetry_2
_geom_bond_publ_flag
Cd1 Cl1 2.4533(14) . ?
Cd1 O1 2.404(3) 1_455 ?
Cd1 O2 2.334(4) 1_455 ?
Cd1 N1 2.306(4) . ?
Cd1 O3 2.444(4) 4_465 ?
Cd1 O4 2.347(4) 4_465 ?
Cd1 C14 2.673(5) 1_455 ?
Cd1 C17 2.722(5) 4_465 ?
O1 Cd1 2.404(3) 1_655 ?
O1 C14 1.246(7) . ?
O2 Cd1 2.334(4) 1_655 ?
O2 C14 1.247(7) . ?
N2 C11 1.474(6) . ?
N2 C6 1.359(6) . ?
N2 C7 1.341(7) . ?
N1 C10 1.339(7) . ?
N1 C1 1.336(7) . ?
O3 Cd1 2.444(4) 4_666 ?
O3 C17 1.242(6) . ?
O4 Cd1 2.347(4) 4_666 ?
O4 C17 1.237(6) . ?
C12 H12 0.9300 . ?
C12 C11 1.386(7) . ?
C12 C13 1.377(7) . ?
C11 C18 1.363(6) . ?
C13 C15 1.381(6) . ?
C13 C14 1.515(7) . ?
C6 H6 0.9300 . ?
C6 C5 1.355(6) . ?
C16 C18 1.392(6) . ?
C16 C15 1.387(6) . ?
C16 C17 1.500(6) . ?
C18 H18 0.9300 . ?
C5 H5 0.9300 . ?
C5 C4 1.390(7) . ?
C15 H15 0.9300 . ?
C4 C8 1.400(7) . ?
C4 C3 1.476(7) . ?
C10 H10 0.9300 . ?
C10 C9 1.376(8) . ?
C9 H9 0.9300 . ?
C9 C3 1.379(8) . ?
C7 H7 0.9300 . ?
C7 C8 1.361(7) . ?
C8 H8 0.9300 . ?
C14 Cd1 2.673(5) 1_655 ?
C3 C2 1.414(7) . ?
C17 Cd1 2.722(5) 4_666 ?
C2 H2 0.9300 . ?
C2 C1 1.364(8) . ?
C1 H1 0.9300 . ?
O1W H1WA 0.8500 . ?
O1W H1WB 0.8498 . ?
